data_1525681
loop_
_publ_author_name
'Biehl, E.'
'Schubert, U.'

_publ_section_title
;
 Reaktionen von Siliciummonoxid mit Muenzmetallhalogeniden
;
_journal_name_full
;
Monatshefte fuer Chemie und verwandte Teile anderer Wissenschaften (109,1978-)
;
_journal_page_first 813
_journal_page_last 818
_journal_volume 131
_journal_year 2000
_chemical_formula_sum 'I4 Si'
_chemical_name_systematic 'Si I4'
_space_group_IT_number 205
_symmetry_space_group_name_Hall '-P 2ac 2ab 3'
_symmetry_space_group_name_H-M 'P a -3'
_cell_angle_alpha 90
_cell_angle_beta 90
_cell_angle_gamma 90
_cell_formula_units_Z 8
_cell_length_a 11.98
_cell_length_b 11.98
_cell_length_c 11.98
_cell_volume 1719.374
_citation_journal_id_ASTM MOCMB7
_cod_data_source_file Biehl_MOCMB7_2000_278.cif
_cod_data_source_block I4Si1
_cod_original_formula_sum 'I4 Si1'
_cod_database_code 1525681

loop_
_symmetry_equiv_pos_as_xyz
x,y,z
-x+1/2,-y,z+1/2
x+1/2,-y+1/2,-z
-x,y+1/2,-z+1/2
z,x,y
-z+1/2,-x,y+1/2
z+1/2,-x+1/2,-y
-z,x+1/2,-y+1/2
y,z,x
y+1/2,-z+1/2,-x
-y,z+1/2,-x+1/2
-y+1/2,-z,x+1/2
-x,-y,-z
x-1/2,y,-z-1/2
-x-1/2,y-1/2,z
x,-y-1/2,z-1/2
-z,-x,-y
z-1/2,x,-y-1/2
-z-1/2,x-1/2,y
z,-x-1/2,y-1/2
-y,-z,-x
-y-1/2,z-1/2,x
y,-z-1/2,x-1/2
y-1/2,z,-x-1/2

loop_
_atom_site_label
_atom_site_type_symbol
_atom_site_fract_x
_atom_site_fract_y
_atom_site_fract_z
_atom_site_occupancy
_atom_site_U_iso_or_equiv
I2 I-1 0.2471 0.2529 0.7471 1 0.0
Si1 Si+4 0.1307 0.3693 0.6307 1 0.0
I1 I-1 0.02 0.4919 0.748 1 0.0
